data_1550195
loop_
_publ_author_name
'Chang, Mu-Chieh'
'Jesse, Kate A.'
'Filatov, Alexander S.'
'Anderson, John S.'

_publ_section_title
;
 Reversible Homolytic Activation of Water via Metal-Ligand Cooperativity
 in a T-Shaped Ni(II) Complex
;
_journal_name_full 'Chemical Science'
_journal_paper_doi 10.1039/C8SC03719A
_journal_year 2019
_chemical_formula_moiety 'C64 H54 N10 Ni2 O'
_chemical_formula_sum 'C64 H54 N10 Ni2 O'
_chemical_formula_weight 1096.59
_space_group_crystal_system triclinic
_space_group_IT_number 2
_space_group_name_Hall '-P 1'
_space_group_name_H-M_alt 'P -1'
_symmetry_space_group_name_Hall '-P 1'
_symmetry_space_group_name_H-M 'P -1'
_atom_sites_solution_hydrogens mixed
_atom_sites_solution_primary dual
_atom_sites_solution_secondary difmap
_audit_creation_date 2018-07-18
_audit_creation_method
;
Olex2 1.2
(compiled 2018.05.29 svn.r3508 for OlexSys, GUI svn.r5506)
;
_audit_update_record
;
2018-08-07 deposited with the CCDC.
2018-11-06 downloaded from the CCDC.
;
_cell_angle_alpha 76.493(3)
_cell_angle_beta 81.913(3)
_cell_angle_gamma 81.444(3)
_cell_formula_units_Z 4
_cell_length_a 12.0657(16)
_cell_length_b 23.067(3)
_cell_length_c 23.079(3)
_cell_measurement_reflns_used 9702
_cell_measurement_temperature 100(2)
_cell_measurement_theta_max 14.74
_cell_measurement_theta_min 2.24
_cell_volume 6138.6(14)
_computing_cell_refinement 'APEX3 v.2015.9-0 (Bruker AXS Inc., 2015)'
_computing_data_collection 'APEX3 v.2015.9-0 (Bruker AXS Inc., 2015)'
_computing_data_reduction 'APEX3 v.2015.9-0 (Bruker AXS Inc., 2015)'
_computing_molecular_graphics 'Olex2 (Dolomanov et al., 2009)'
_computing_publication_material 'Olex2 (Dolomanov et al., 2009)'
_computing_structure_refinement 'ShelXL (Sheldrick, 2015)'
_computing_structure_solution 'ShelXT (Sheldrick, 2015)'
_diffrn_ambient_temperature 100(2)
_diffrn_detector 'Pilatus1M(CdTe) pixel array detector'
_diffrn_detector_area_resol_mean 30
_diffrn_detector_type 'CMOS pixel array detector'
_diffrn_measured_fraction_theta_full 0.967
_diffrn_measured_fraction_theta_max 0.943
_diffrn_measurement_device_type 'three-circle diffractometer'
_diffrn_measurement_method 'phi rotation'
_diffrn_radiation_collimation '0.2 mm sinlge-pinhole'
_diffrn_radiation_monochromator 'Si(111) & Si(311)'
_diffrn_radiation_probe x-ray
_diffrn_radiation_type synchrotron
_diffrn_radiation_wavelength 0.41328
_diffrn_reflns_av_R_equivalents 0.0749
_diffrn_reflns_av_unetI/netI 0.0497
_diffrn_reflns_Laue_measured_fraction_full 0.967
_diffrn_reflns_Laue_measured_fraction_max 0.943
_diffrn_reflns_limit_h_max 14
_diffrn_reflns_limit_h_min -14
_diffrn_reflns_limit_k_max 28
_diffrn_reflns_limit_k_min -28
_diffrn_reflns_limit_l_max 28
_diffrn_reflns_limit_l_min -28
_diffrn_reflns_number 135413
_diffrn_reflns_point_group_measured_fraction_full 0.967
_diffrn_reflns_point_group_measured_fraction_max 0.943
_diffrn_reflns_theta_full 14.357
_diffrn_reflns_theta_max 14.761
_diffrn_reflns_theta_min 0.998
_diffrn_source synchrotron
_diffrn_source_type 'Insertion Device, Station 15 ID-B, APS, Argonne Nat'l Lab'
_diffrn_standards_number 0
_exptl_absorpt_coefficient_mu 0.160
_exptl_absorpt_correction_T_max 0.7438
_exptl_absorpt_correction_T_min 0.5499
_exptl_absorpt_correction_type multi-scan
_exptl_absorpt_process_details
;
SADABS-2016/2 (Bruker,2016/2) was used for absorption correction. 
wR2(int) was 0.1065 before and 0.0634 after correction. 
The Ratio of minimum to maximum transmission is 0.7393. 
;
_exptl_crystal_colour violet
_exptl_crystal_colour_primary violet
_exptl_crystal_density_diffrn 1.187
_exptl_crystal_description block
_exptl_crystal_F_000 2288
_exptl_crystal_size_max 0.02
_exptl_crystal_size_mid 0.02
_exptl_crystal_size_min 0.02
_refine_diff_density_max 1.132
_refine_diff_density_min -1.005
_refine_diff_density_rms 0.083
_refine_ls_extinction_method none
_refine_ls_goodness_of_fit_ref 1.094
_refine_ls_hydrogen_treatment mixed
_refine_ls_matrix_type full
_refine_ls_number_parameters 1576
_refine_ls_number_reflns 22723
_refine_ls_number_restraints 307
_refine_ls_restrained_S_all 1.087
_refine_ls_R_factor_all 0.0866
_refine_ls_R_factor_gt 0.0680
_refine_ls_shift/su_max 0.001
_refine_ls_shift/su_mean 0.000
_refine_ls_structure_factor_coef Fsqd
_refine_ls_weighting_details 'w=1/[\s^2^(Fo^2^)+(0.0453P)^2^+20.3719P] where P=(Fo^2^+2Fc^2^)/3'
_refine_ls_weighting_scheme calc
_refine_ls_wR_factor_gt 0.1575
_refine_ls_wR_factor_ref 0.1680
_reflns_Friedel_coverage 0.000
_reflns_number_gt 17677
_reflns_number_total 22723
_reflns_threshold_expression 'I > 2\s(I)'
_cod_data_source_file c8sc03719a2.cif
_cod_data_source_block mu2_h2o
_cod_database_code 1550195
_shelx_shelxl_version_number 2018/3
_shelx_space_group_comment
;
The symmetry employed for this shelxl refinement is uniquely defined
by the following loop, which should always be used as a source of
symmetry information in preference to the above space-group names.
They are only intended as comments.
;
_shelx_estimated_absorpt_t_max 0.997
_shelx_estimated_absorpt_t_min 0.997
_olex2_refinement_description
;
1. Fixed Uiso
 At 1.2 times of:
  All C(H) groups, All N(H) groups, All O(H) groups
 At 1.5 times of:
  All C(H,H,H) groups
2. Restrained distances
 C54-C53 \\sim C53-C52 \\sim C57-C52 \\sim C57-C56 \\sim C56-C55 \\sim C55-C54
 with sigma of 0.02
 C57A-C52A \\sim C53A-C52A \\sim C54A-C53A \\sim C55A-C54A \\sim C56A-C55A
\\sim C57A-C56A
 with sigma of 0.02
 C52A-C51 \\sim C52-C51 \\sim C52B-C51
 with sigma of 0.005
 C58A-C55A \\sim C58-C55 \\sim C58B-C55B
 with sigma of 0.005
 C6X-C1X \\sim C2X-C1X \\sim C3X-C2X \\sim C4X-C3X \\sim C5X-C4X \\sim C6X-C5X
 with sigma of 0.005
 C117-C116 \\sim C118-C117 \\sim C119-C118 \\sim C120-C119 \\sim C121-C120
\\sim C121-C116
 with sigma of 0.02
 C7X-C4X \\sim C122-C119
 with sigma of 0.005
3. Restrained planarity
 C51, C52A, C53A, C54A, C55A, C56A, C57A, C58A
 with sigma of 0.1
 C51, C52B, C53B, C54B, C55B, C56B, C57B, C58B
 with sigma of 0.1
 C51, C52, C53, C54, C55, C56, C57, C58
 with sigma of 0.1
4. Uiso/Uaniso restraints and constraints
Uanis(C52A) = Uanis(C52)
Uanis(C52B) = Uanis(C52)
Uanis(C1X) = Uanis(C116)
Uanis(C7X) = Uanis(C122)
5. Rigid body (RIGU) restrains
 C52, C53, C54, C55, C56, C57, C58, C52A, C53A, C54A, C55A, C56A, C57A, C58A,
 C52B, C53B, C54B, C55B, C56B, C57B, C58B
 with sigma for 1-2 distances of 0.004 and sigma for 1-3 distances of 0.004
 C116, C117, C118, C119, C120, C121, C122, H4CA, C7X, C4X, C5X, C6X, C2X, C3X,
 C1X
 with sigma for 1-2 distances of 0.004 and sigma for 1-3 distances of 0.004
6. Others
 Sof(C1X)=Sof(C2X)=Sof(H7CA)=Sof(C3X)=Sof(H8CA)=Sof(C4X)=Sof(C5X)=Sof(H9CA)=
 Sof(C6X)=Sof(H0DA)=Sof(C122)=Sof(H1DA)=Sof(H2DA)=Sof(H3DA)=1-FVAR(1)
 Sof(C116)=Sof(C117)=Sof(H0CA)=Sof(C118)=Sof(H1CA)=Sof(C119)=Sof(C120)=
 Sof(H2CA)=Sof(C121)=Sof(H3CA)=Sof(C7X)=Sof(H4CA)=Sof(H5CA)=Sof(H6CA)=FVAR(1)
 Fixed Sof: C52(0.36) C53(0.36) H53(0.36) C54(0.36) H54(0.36) C55(0.36)
 C56(0.36) H56(0.36) C57(0.36) H57(0.36) C58(0.36) H58A(0.36) H58B(0.36)
 H58C(0.36) C52A(0.32) C53A(0.32) H53A(0.32) C54A(0.32) H54A(0.32) C55A(0.32)
 C56A(0.32) H56A(0.32) C57A(0.32) H57A(0.32) C58A(0.32) H58D(0.32) H58E(0.32)
 H58F(0.32) C52B(0.32) C53B(0.32) H53B(0.32) C54B(0.32) H54B(0.32) C55B(0.32)
 C56B(0.32) H56B(0.32) C57B(0.32) H57B(0.32) C58B(0.32) H58G(0.32) H58H(0.32)
 H58I(0.32)
7.a Aromatic/amide H refined with riding coordinates:
 C2(H2), C3(H3), C4(H4), C5(H5), C6(H6), C9(H9), C10(H10), C12(H12), C13(H13),
 C16(H16), C17(H17), C21(H21), C22(H22), C24(H24), C25(H25), C28(H28), C29(H29),
  C30(H30), C31(H31), C32(H32), C34(H34), C35(H35), C36(H36), C37(H37),
 C38(H38), C41(H41), C42(H42), C44(H44), C45(H45), C48(H48), C49(H49), C60(H60),
  C61(H61), C62(H62), C63(H63), C64(H64), C53(H53), C54(H54), C56(H56),
 C57(H57), C53A(H53A), C54A(H54A), C56A(H56A), C57A(H57A), C53B(H53B),
 C54B(H54B), C56B(H56B), C57B(H57B), C66(HB), C67(HC), C68(HD), C69(HE),
 C70(HF), C73(HG), C74(HH), C76(HI), C77(HJ), C80(HN), C81(HO), C85(HP),
 C86(HQ), C88(HR), C89(HS), C92(HW), C93(HX), C94(HY), C95(HZ), C96(H0AA),
 C98(H1AA), C99(H2AA), C100(H3AA), C101(H4AA), C102(H5AA), C105(H6AA),
 C106(H7AA), C108(H8AA), C109(H9AA), C112(H3BA), C113(H4BA), C124(H5BA),
 C125(H6BA), C126(H7BA), C127(H8BA), C128(H9BA), C117(H0CA), C118(H1CA),
 C120(H2CA), C121(H3CA), C2X(H7CA), C3X(H8CA), C5X(H9CA), C6X(H0DA)
7.b Idealised Me refined as rotating group:
 C14(H14A,H14B,H14C), C26(H26A,H26B,H26C), C46(H46A,H46B,H46C), C58(H58A,H58B,
 H58C), C58A(H58D,H58E,H58F), C58B(H58G,H58H,H58I), C78(HK,HL,HM), C90(HT,HU,
 HV), C110(H0BA,H1BA,H2BA), C7X(H4CA,H5CA,H6CA), C122(H1DA,H2DA,H3DA)
;
_olex2_submission_special_instructions 'No special instructions were received'

loop_
_space_group_symop_operation_xyz
'x, y, z'
'-x, -y, -z'

loop_
_atom_site_label
_atom_site_type_symbol
_atom_site_fract_x
_atom_site_fract_y
_atom_site_fract_z
_atom_site_U_iso_or_equiv
_atom_site_adp_type
_atom_site_occupancy
_atom_site_site_symmetry_order
_atom_site_calc_flag
_atom_site_refinement_flags_posn
_atom_site_refinement_flags_adp
_atom_site_refinement_flags_occupancy
_atom_site_disorder_assembly
_atom_site_disorder_group
Ni1 Ni 0.31186(4) 0.71637(2) 0.10126(2) 0.02661(13) Uani 1 1 d . . . . .
Ni2 Ni 0.17809(4) 0.84721(2) 0.01211(2) 0.02597(13) Uani 1 1 d . . . . .
O1 O 0.2089(2) 0.78839(13) 0.08238(12) 0.0293(7) Uani 1 1 d . . . . .
H1 H 0.156(4) 0.783(2) 0.106(2) 0.035 Uiso 1 1 d R . . . .
N1 N 0.1161(3) 0.72006(17) 0.19351(15) 0.0308(8) Uani 1 1 d . . . . .
H1A H 0.063(4) 0.697(2) 0.205(2) 0.037 Uiso 1 1 d R . . . .
N2 N 0.2094(3) 0.68452(16) 0.16839(15) 0.0302(8) Uani 1 1 d . . . . .
N3 N 0.3762(3) 0.63806(16) 0.11478(15) 0.0306(8) Uani 1 1 d . . . . .
N4 N 0.5237(3) 0.70223(16) 0.02240(15) 0.0303(8) Uani 1 1 d . . . . .
N5 N 0.4377(3) 0.73848(15) 0.04579(15) 0.0292(8) Uani 1 1 d . . . . .
N6 N 0.2027(3) 0.79108(16) -0.03718(15) 0.0307(8) Uani 1 1 d . . . . .
N7 N 0.2258(3) 0.79729(17) -0.09526(15) 0.0355(9) Uani 1 1 d . . . . .
N8 N 0.1917(3) 0.91064(16) -0.05429(14) 0.0292(8) Uani 1 1 d . . . . .
N9 N 0.1098(3) 0.95857(15) 0.05294(15) 0.0286(8) Uani 1 1 d . . . . .
N10 N 0.1076(3) 0.90102(15) 0.05984(14) 0.0268(8) Uani 1 1 d . . . . .
C1 C 0.1430(4) 0.75076(19) 0.23604(18) 0.0310(10) Uani 1 1 d . . . . .
C2 C 0.0733(4) 0.7509(2) 0.28992(19) 0.0360(11) Uani 1 1 d . . . . .
H2 H 0.011286 0.728105 0.299508 0.043 Uiso 1 1 calc R . . . .
C3 C 0.0939(4) 0.7840(2) 0.3294(2) 0.0417(12) Uani 1 1 d . . . . .
H3 H 0.046155 0.783464 0.365926 0.050 Uiso 1 1 calc R . . . .
C4 C 0.1846(4) 0.8184(2) 0.3160(2) 0.0440(12) Uani 1 1 d . . . . .
H4 H 0.198607 0.841064 0.343033 0.053 Uiso 1 1 calc R . . . .
C5 C 0.2539(4) 0.8186(2) 0.2621(2) 0.0396(11) Uani 1 1 d . . . . .
H5 H 0.314918 0.842083 0.252275 0.048 Uiso 1 1 calc R . . . .
C6 C 0.2348(4) 0.7851(2) 0.22291(19) 0.0345(10) Uani 1 1 d . . . . .
H6 H 0.283665 0.785158 0.186839 0.041 Uiso 1 1 calc R . . . .
C7 C 0.2202(4) 0.6240(2) 0.18634(18) 0.0314(10) Uani 1 1 d . . . . .
C8 C 0.1387(4) 0.5886(2) 0.23129(19) 0.0334(10) Uani 1 1 d . . . . .
C9 C 0.1099(4) 0.5974(2) 0.28958(19) 0.0341(10) Uani 1 1 d . . . . .
H9 H 0.144053 0.625911 0.302708 0.041 Uiso 1 1 calc R . . . .
C10 C 0.0309(4) 0.5645(2) 0.32871(19) 0.0352(10) Uani 1 1 d . . . . .
H10 H 0.012041 0.571261 0.368150 0.042 Uiso 1 1 calc R . . . .
C11 C -0.0210(4) 0.5219(2) 0.31156(19) 0.0354(11) Uani 1 1 d . . . . .
C12 C 0.0108(4) 0.5123(2) 0.2532(2) 0.0443(12) Uani 1 1 d . . . . .
H12 H -0.022098 0.483251 0.240186 0.053 Uiso 1 1 calc R . . . .
C13 C 0.0907(4) 0.5451(2) 0.2140(2) 0.0427(12) Uani 1 1 d . . . . .
H13 H 0.112265 0.537410 0.175024 0.051 Uiso 1 1 calc R . . . .
C14 C -0.1121(4) 0.4884(2) 0.3527(2) 0.0463(13) Uani 1 1 d . . . . .
H14A H -0.079390 0.462476 0.387703 0.069 Uiso 1 1 calc GR . . . .
H14B H -0.142713 0.463776 0.330883 0.069 Uiso 1 1 calc GR . . . .
H14C H -0.172629 0.517374 0.365843 0.069 Uiso 1 1 calc GR . . . .
C15 C 0.3173(4) 0.5968(2) 0.15638(18) 0.0321(10) Uani 1 1 d . . . . .
C16 C 0.3735(4) 0.5383(2) 0.1553(2) 0.0357(10) Uani 1 1 d . . . . .
H16 H 0.352142 0.501437 0.179453 0.043 Uiso 1 1 calc R . . . .
C17 C 0.4653(4) 0.5454(2) 0.1120(2) 0.0379(11) Uani 1 1 d . . . . .
H17 H 0.518879 0.514250 0.100897 0.045 Uiso 1 1 calc R . . . .
C18 C 0.4648(4) 0.60873(18) 0.08696(18) 0.0308(9) Uani 1 1 d . . . . .
C19 C 0.5376(4) 0.64287(19) 0.04070(19) 0.0311(9) Uani 1 1 d . . . . .
C20 C 0.6424(4) 0.61242(19) 0.01108(19) 0.0330(10) Uani 1 1 d . . . . .
C21 C 0.6355(4) 0.5706(2) -0.0223(2) 0.0460(12) Uani 1 1 d . . . . .
H21 H 0.564741 0.557741 -0.023478 0.055 Uiso 1 1 calc R . . . .
C22 C 0.7338(5) 0.5469(2) -0.0546(3) 0.0502(13) Uani 1 1 d . . . . .
H22 H 0.728371 0.519301 -0.078578 0.060 Uiso 1 1 calc R . . . .
C23 C 0.8404(4) 0.5641(2) -0.0512(2) 0.0470(12) Uani 1 1 d . . . . .
C24 C 0.8437(5) 0.6045(2) -0.0168(3) 0.0512(13) Uani 1 1 d . . . . .
H24 H 0.913914 0.616975 -0.013986 0.061 Uiso 1 1 calc R . . . .
C25 C 0.7446(4) 0.6281(2) 0.0148(2) 0.0420(11) Uani 1 1 d . . . . .
H25 H 0.749824 0.655379 0.039114 0.050 Uiso 1 1 calc R . . . .
C26 C 0.9480(6) 0.5408(3) -0.0859(3) 0.076(2) Uani 1 1 d . . . . .
H26A H 0.994870 0.573401 -0.101820 0.113 Uiso 1 1 calc GR . . . .
H26B H 0.928746 0.525692 -0.119061 0.113 Uiso 1 1 calc GR . . . .
H26C H 0.989781 0.508133 -0.059046 0.113 Uiso 1 1 calc GR . . . .
C27 C 0.4453(3) 0.79988(19) 0.01349(19) 0.0303(10) Uani 1 1 d . . . . .
C28 C 0.4138(3) 0.84717(19) 0.0431(2) 0.0321(10) Uani 1 1 d . . . . .
H28 H 0.387177 0.839057 0.084552 0.039 Uiso 1 1 calc R . . . .
C29 C 0.4215(4) 0.9068(2) 0.0116(2) 0.0390(11) Uani 1 1 d . . . . .
H29 H 0.398027 0.938873 0.031673 0.047 Uiso 1 1 calc R . . . .
C30 C 0.4637(4) 0.9194(2) -0.0494(2) 0.0444(13) Uani 1 1 d . . . . .
H30 H 0.471141 0.959506 -0.070314 0.053 Uiso 1 1 calc R . . . .
C31 C 0.4939(4) 0.8728(2) -0.0784(2) 0.0439(13) Uani 1 1 d . . . . .
H31 H 0.522074 0.880977 -0.119635 0.053 Uiso 1 1 calc R . . . .
C32 C 0.4839(4) 0.8133(2) -0.0481(2) 0.0373(11) Uani 1 1 d . . . . .
H32 H 0.503323 0.781829 -0.069183 0.045 Uiso 1 1 calc R . . . .
C33 C 0.0312(3) 0.87976(18) 0.11354(17) 0.0274(9) Uani 1 1 d . . . . .
C34 C 0.0308(4) 0.89946(19) 0.16594(18) 0.0308(10) Uani 1 1 d . . . . .
H34 H 0.082927 0.925652 0.168422 0.037 Uiso 1 1 calc R . . . .
C35 C -0.0474(4) 0.88024(19) 0.21525(18) 0.0320(10) Uani 1 1 d . . . . .
H35 H -0.049065 0.893688 0.251294 0.038 Uiso 1 1 calc R . . . .
C36 C -0.1226(4) 0.84134(19) 0.21118(18) 0.0324(10) Uani 1 1 d . . . . .
H36 H -0.173906 0.827379 0.245013 0.039 Uiso 1 1 calc R . . . .
C37 C -0.1233(3) 0.8229(2) 0.15852(19) 0.0331(10) Uani 1 1 d . . . . .
H37 H -0.176576 0.797428 0.155845 0.040 Uiso 1 1 calc R . . . .
C38 C -0.0452(3) 0.84176(18) 0.10875(18) 0.0280(9) Uani 1 1 d . . . . .
H38 H -0.044479 0.828819 0.072516 0.034 Uiso 1 1 calc R . . . .
C39 C 0.1592(3) 0.99168(19) 0.00118(18) 0.0290(9) Uani 1 1 d . . . . .
C40 C 0.1702(3) 1.05300(19) 0.00646(18) 0.0314(10) Uani 1 1 d . . . . .
C41 C 0.0913(4) 1.0811(2) 0.04540(19) 0.0333(10) Uani 1 1 d . . . . .
H41 H 0.029309 1.061251 0.066553 0.040 Uiso 1 1 calc R . . . .
C42 C 0.1037(4) 1.1380(2) 0.0532(2) 0.0420(11) Uani 1 1 d . . . . .
H42 H 0.048993 1.156847 0.078926 0.050 Uiso 1 1 calc R . . . .
C43 C 0.1957(4) 1.1677(2) 0.0234(3) 0.0522(14) Uani 1 1 d . . . . .
C44 C 0.2737(4) 1.1399(2) -0.0144(2) 0.0491(14) Uani 1 1 d . . . . .
H44 H 0.336196 1.159716 -0.034892 0.059 Uiso 1 1 calc R . . . .
C45 C 0.2626(4) 1.0837(2) -0.0231(2) 0.0382(11) Uani 1 1 d . . . . .
H45 H 0.317573 1.065480 -0.049246 0.046 Uiso 1 1 calc R . . . .
C46 C 0.2093(6) 1.2289(3) 0.0336(4) 0.085(2) Uani 1 1 d . . . . .
H46A H 0.284570 1.239427 0.016385 0.128 Uiso 1 1 calc GR . . . .
H46B H 0.200043 1.227684 0.076758 0.128 Uiso 1 1 calc GR . . . .
H46C H 0.152053 1.259189 0.014308 0.128 Uiso 1 1 calc GR . . . .
C47 C 0.1884(3) 0.97015(19) -0.05166(18) 0.0286(9) Uani 1 1 d . . . . .
C48 C 0.2098(4) 1.0050(2) -0.11223(19) 0.0379(12) Uani 1 1 d . . . . .
H48 H 0.209783 1.047377 -0.123432 0.045 Uiso 1 1 calc R . . . .
C49 C 0.2296(4) 0.9673(2) -0.1496(2) 0.0407(12) Uani 1 1 d . . . . .
H49 H 0.245473 0.978082 -0.191945 0.049 Uiso 1 1 calc R . . . .
C50 C 0.2223(4) 0.9064(2) -0.11337(18) 0.0342(11) Uani 1 1 d . . . . .
C51 C 0.2422(4) 0.8522(2) -0.13173(19) 0.0380(11) Uani 1 1 d D . . . .
C59 C 0.1845(4) 0.7290(2) -0.01091(19) 0.0351(10) Uani 1 1 d . . . . .
C60 C 0.2654(4) 0.6834(2) -0.0241(2) 0.0412(11) Uani 1 1 d . . . . .
H60 H 0.332150 0.692522 -0.049843 0.049 Uiso 1 1 calc R . . . .
C61 C 0.2478(5) 0.6229(2) 0.0010(3) 0.0539(14) Uani 1 1 d . . . . .
H61 H 0.302657 0.590869 -0.007192 0.065 Uiso 1 1 calc R . . . .
C62 C 0.1479(6) 0.6112(3) 0.0383(3) 0.0583(16) Uani 1 1 d . . . . .
H62 H 0.135281 0.570661 0.055081 0.070 Uiso 1 1 calc R . . . .
C63 C 0.0677(5) 0.6564(3) 0.0511(2) 0.0547(15) Uani 1 1 d . . . . .
H63 H 0.000842 0.647206 0.076665 0.066 Uiso 1 1 calc R . . . .
C64 C 0.0849(4) 0.7167(2) 0.0264(2) 0.0437(12) Uani 1 1 d . . . . .
H64 H 0.029869 0.748430 0.034909 0.052 Uiso 1 1 calc R . . . .
C52 C 0.2674(10) 0.8459(5) -0.1963(3) 0.032(2) Uani 0.36 1 d D U P A 1
C53 C 0.3526(13) 0.8775(8) -0.2344(7) 0.035(4) Uani 0.36 1 d D U P A 1
H53 H 0.391062 0.901654 -0.217586 0.042 Uiso 0.36 1 calc R . P A 1
C54 C 0.3837(19) 0.8756(10) -0.2952(8) 0.047(5) Uani 0.36 1 d D U P A 1
H54 H 0.440949 0.897663 -0.318829 0.056 Uiso 0.36 1 calc R . P A 1
C55 C 0.3262(18) 0.8393(10) -0.3197(11) 0.046(5) Uani 0.36 1 d D U P A 1
C56 C 0.2408(19) 0.8059(11) -0.2842(8) 0.051(5) Uani 0.36 1 d D U P A 1
H56 H 0.203171 0.781620 -0.301150 0.062 Uiso 0.36 1 calc R . P A 1
C57 C 0.2126(18) 0.8093(9) -0.2233(8) 0.043(5) Uani 0.36 1 d D U P A 1
H57 H 0.156003 0.786785 -0.199688 0.051 Uiso 0.36 1 calc R . P A 1
C58 C 0.358(4) 0.837(2) -0.3860(13) 0.078(15) Uani 0.36 1 d D U P A 1
H58A H 0.396003 0.872176 -0.406795 0.117 Uiso 0.36 1 calc GR . P A 1
H58B H 0.290076 0.837102 -0.404607 0.117 Uiso 0.36 1 calc GR . P A 1
H58C H 0.409391 0.800348 -0.389001 0.117 Uiso 0.36 1 calc GR . P A 1
C52A C 0.2680(9) 0.8442(5) -0.1958(3) 0.032(2) Uani 0.32 1 d D U P A 2
C53A C 0.2124(15) 0.8827(7) -0.2419(5) 0.053(4) Uani 0.32 1 d D U P A 2
H53A H 0.157060 0.914639 -0.234046 0.063 Uiso 0.32 1 calc R . P A 2
C54A C 0.2410(16) 0.8727(8) -0.3005(6) 0.057(5) Uani 0.32 1 d D U P A 2
H54A H 0.204318 0.899473 -0.331871 0.068 Uiso 0.32 1 calc R . P A 2
C55A C 0.3195(19) 0.8261(9) -0.3155(10) 0.049(6) Uani 0.32 1 d D U P A 2
C56A C 0.3749(16) 0.7892(8) -0.2684(6) 0.056(4) Uani 0.32 1 d D U P A 2
H56A H 0.430180 0.757283 -0.276207 0.067 Uiso 0.32 1 calc R . P A 2
C57A C 0.3501(13) 0.7985(7) -0.2097(6) 0.046(4) Uani 0.32 1 d D U P A 2
H57A H 0.390123 0.773121 -0.178803 0.055 Uiso 0.32 1 calc R . P A 2
C58A C 0.340(5) 0.820(2) -0.3811(12) 0.060(9) Uani 0.32 1 d D U P A 2
H58D H 0.275804 0.840601 -0.402244 0.090 Uiso 0.32 1 calc GR . P A 2
H58E H 0.350088 0.777240 -0.382501 0.090 Uiso 0.32 1 calc GR . P A 2
H58F H 0.408671 0.837759 -0.400547 0.090 Uiso 0.32 1 calc GR . P A 2
C52B C 0.2962(13) 0.8582(7) -0.1959(3) 0.032(2) Uani 0.32 1 d D U P A 3
C53B C 0.3863(17) 0.8883(9) -0.2253(8) 0.031(4) Uani 0.32 1 d . U P A 3
H53B H 0.425816 0.908507 -0.204827 0.038 Uiso 0.32 1 calc R . P A 3
C54B C 0.416(2) 0.8881(11) -0.2835(9) 0.048(5) Uani 0.32 1 d . U P A 3
H54B H 0.476587 0.909725 -0.303827 0.058 Uiso 0.32 1 calc R . P A 3
C55B C 0.366(3) 0.8588(11) -0.3148(8) 0.054(6) Uani 0.32 1 d D U P A 3
C56B C 0.277(3) 0.8238(12) -0.2860(10) 0.055(6) Uani 0.32 1 d . U P A 3
H56B H 0.243379 0.801006 -0.306486 0.066 Uiso 0.32 1 calc R . P A 3
C57B C 0.2429(18) 0.8252(10) -0.2239(9) 0.034(4) Uani 0.32 1 d . U P A 3
H57B H 0.183611 0.803379 -0.202242 0.041 Uiso 0.32 1 calc R . P A 3
C58B C 0.402(3) 0.8573(15) -0.3811(8) 0.087(12) Uani 0.32 1 d D U P A 3
H58G H 0.464480 0.881326 -0.396308 0.131 Uiso 0.32 1 calc GR . P A 3
H58H H 0.338068 0.873976 -0.404360 0.131 Uiso 0.32 1 calc GR . P A 3
H58I H 0.425974 0.815747 -0.384750 0.131 Uiso 0.32 1 calc GR . P A 3
Ni3 Ni 0.72386(5) 0.77675(2) 0.38237(2) 0.03085(14) Uani 1 1 d . . . . .
Ni4 Ni 0.60919(4) 0.65139(2) 0.47862(2) 0.02542(13) Uani 1 1 d . . . . .
O2 O 0.6455(3) 0.70647(13) 0.40590(12) 0.0295(7) Uani 1 1 d . . . . .
H2O H 0.598(4) 0.709(2) 0.378(2) 0.035 Uiso 1 1 d R . . . .
N11 N 0.5708(3) 0.77143(18) 0.29594(16) 0.0356(9) Uani 1 1 d . . . . .
H11N H 0.509(4) 0.794(2) 0.278(2) 0.043 Uiso 1 1 d R . . . .
N12 N 0.6353(3) 0.80682(17) 0.31746(15) 0.0353(9) Uani 1 1 d . . . . .
N13 N 0.7588(3) 0.85436(16) 0.36307(16) 0.0344(8) Uani 1 1 d . . . . .
N14 N 0.8929(3) 0.79241(18) 0.45593(17) 0.0405(10) Uani 1 1 d . . . . .
N15 N 0.8323(3) 0.75611(17) 0.43781(16) 0.0353(9) Uani 1 1 d . . . . .
N16 N 0.5821(3) 0.71169(15) 0.52309(15) 0.0287(8) Uani 1 1 d . . . . .
N17 N 0.5824(3) 0.70905(17) 0.58049(15) 0.0328(8) Uani 1 1 d . . . . .
N18 N 0.6212(3) 0.59128(15) 0.54805(14) 0.0278(8) Uani 1 1 d . . . . .
N19 N 0.6212(3) 0.53610(15) 0.44558(14) 0.0272(8) Uani 1 1 d . . . . .
N20 N 0.5926(3) 0.59386(14) 0.43474(14) 0.0247(7) Uani 1 1 d . . . . .
C65 C 0.6349(4) 0.73978(19) 0.25326(18) 0.0322(10) Uani 1 1 d . . . . .
C66 C 0.5896(4) 0.7399(2) 0.20095(19) 0.0364(10) Uani 1 1 d . . . . .
HB H 0.520578 0.764108 0.192163 0.044 Uiso 1 1 calc R . . . .
C67 C 0.6441(4) 0.7050(2) 0.1615(2) 0.0395(11) Uani 1 1 d . . . . .
HC H 0.611401 0.705120 0.126354 0.047 Uiso 1 1 calc R . . . .
C68 C 0.7461(4) 0.6697(2) 0.1727(2) 0.0428(12) Uani 1 1 d . . . . .
HD H 0.783264 0.645917 0.145639 0.051 Uiso 1 1 calc R . . . .
C69 C 0.7929(4) 0.6701(2) 0.2250(2) 0.0387(11) Uani 1 1 d . . . . .
HE H 0.862648 0.646404 0.233254 0.046 Uiso 1 1 calc R . . . .
C70 C 0.7383(4) 0.7048(2) 0.26470(18) 0.0343(10) Uani 1 1 d . . . . .
HF H 0.771106 0.704884 0.299764 0.041 Uiso 1 1 calc R . . . .
C71 C 0.6206(4) 0.8682(2) 0.29878(19) 0.0360(11) Uani 1 1 d . . . . .
C72 C 0.5406(4) 0.9025(2) 0.2568(2) 0.0379(11) Uani 1 1 d . . . . .
C73 C 0.5472(4) 0.8948(2) 0.1982(2) 0.0400(11) Uani 1 1 d . . . . .
HG H 0.605203 0.867142 0.184091 0.048 Uiso 1 1 calc R . . . .
C74 C 0.4689(4) 0.9276(2) 0.1602(2) 0.0417(11) Uani 1 1 d . . . . .
HH H 0.474564 0.921861 0.120414 0.050 Uiso 1 1 calc R . . . .
C75 C 0.3818(4) 0.9690(2) 0.1794(2) 0.0384(11) Uani 1 1 d . . . . .
C76 C 0.3778(5) 0.9767(3) 0.2376(2) 0.0577(16) Uani 1 1 d . . . . .
HI H 0.320029 1.004134 0.252124 0.069 Uiso 1 1 calc R . . . .
C77 C 0.4581(5) 0.9444(2) 0.2750(2) 0.0524(14) Uani 1 1 d . . . . .
HJ H 0.455556 0.951764 0.314022 0.063 Uiso 1 1 calc R . . . .
C78 C 0.2949(4) 1.0028(3) 0.1390(2) 0.0521(14) Uani 1 1 d . . . . .
HK H 0.328103 1.035180 0.109290 0.078 Uiso 1 1 calc GR . . . .
HL H 0.230259 1.019957 0.162983 0.078 Uiso 1 1 calc GR . . . .
HM H 0.269714 0.975302 0.118340 0.078 Uiso 1 1 calc GR . . . .
C79 C 0.6915(4) 0.8950(2) 0.32441(19) 0.0352(10) Uani 1 1 d . . . . .
C80 C 0.7171(4) 0.9537(2) 0.3232(2) 0.0423(12) Uani 1 1 d . . . . .
HN H 0.684253 0.990431 0.300302 0.051 Uiso 1 1 calc R . . . .
C81 C 0.7988(4) 0.9472(2) 0.3615(2) 0.0441(12) Uani 1 1 d . . . . .
HO H 0.832196 0.978690 0.369931 0.053 Uiso 1 1 calc R . . . .
C82 C 0.8237(4) 0.8839(2) 0.3862(2) 0.0426(12) Uani 1 1 d . . . . .
C83 C 0.8930(4) 0.8510(2) 0.4318(2) 0.0434(12) Uani 1 1 d . . . . .
C84 C 0.9749(5) 0.8826(2) 0.4526(3) 0.0534(14) Uani 1 1 d . . . . .
C85 C 1.0405(5) 0.9221(3) 0.4115(3) 0.0599(15) Uani 1 1 d . . . . .
HP H 1.032655 0.928998 0.370005 0.072 Uiso 1 1 calc R . . . .
C86 C 1.1178(6) 0.9515(3) 0.4304(4) 0.073(2) Uani 1 1 d . . . . .
HQ H 1.162164 0.977698 0.401581 0.088 Uiso 1 1 calc R . . . .
C87 C 1.1302(6) 0.9430(3) 0.4908(4) 0.082(2) Uani 1 1 d . . . . .
C88 C 1.0670(6) 0.9032(3) 0.5313(4) 0.076(2) Uani 1 1 d . . . . .
HR H 1.076048 0.895945 0.572681 0.091 Uiso 1 1 calc R . . . .
C89 C 0.9897(6) 0.8731(3) 0.5129(3) 0.0681(19) Uani 1 1 d . . . . .
HS H 0.947351 0.845989 0.541888 0.082 Uiso 1 1 calc R . . . .
C90 C 1.2126(8) 0.9766(4) 0.5106(5) 0.124(4) Uani 1 1 d . . . . .
HT H 1.270389 0.988318 0.477247 0.185 Uiso 1 1 calc GR . . . .
HU H 1.248646 0.950399 0.544476 0.185 Uiso 1 1 calc GR . . . .
HV H 1.171885 1.012535 0.522926 0.185 Uiso 1 1 calc GR . . . .
C91 C 0.8530(4) 0.6952(2) 0.47244(19) 0.0326(10) Uani 1 1 d . . . . .
C92 C 0.8620(4) 0.64666(19) 0.44502(19) 0.0327(10) Uani 1 1 d . . . . .
HW H 0.851832 0.653526 0.403779 0.039 Uiso 1 1 calc R . . . .
C93 C 0.8860(3) 0.5873(2) 0.4781(2) 0.0344(10) Uani 1 1 d . . . . .
HX H 0.891523 0.554250 0.459338 0.041 Uiso 1 1 calc R . . . .
C94 C 0.9016(4) 0.5775(2) 0.5392(2) 0.0374(11) Uani 1 1 d . . . . .
HY H 0.917305 0.537825 0.561934 0.045 Uiso 1 1 calc R . . . .
C95 C 0.8941(4) 0.6258(2) 0.5657(2) 0.0386(11) Uani 1 1 d . . . . .
HZ H 0.906269 0.619049 0.606690 0.046 Uiso 1 1 calc R . . . .
C96 C 0.8688(4) 0.6847(2) 0.5334(2) 0.0400(11) Uani 1 1 d . . . . .
H0AA H 0.862354 0.717469 0.552601 0.048 Uiso 1 1 calc R . . . .
C97 C 0.5352(3) 0.61247(18) 0.38051(16) 0.0255(9) Uani 1 1 d . . . . .
C98 C 0.5737(3) 0.58811(19) 0.33052(18) 0.0286(9) Uani 1 1 d . . . . .
H1AA H 0.640888 0.560825 0.330164 0.034 Uiso 1 1 calc R . . . .
C99 C 0.5127(4) 0.60413(19) 0.28092(18) 0.0307(9) Uani 1 1 d . . . . .
H2AA H 0.538086 0.587521 0.246709 0.037 Uiso 1 1 calc R . . . .
C100 C 0.4141(4) 0.6446(2) 0.28148(18) 0.0329(10) Uani 1 1 d . . . . .
H3AA H 0.373220 0.655832 0.247480 0.039 Uiso 1 1 calc R . . . .
C101 C 0.3760(4) 0.66842(19) 0.33179(18) 0.0306(10) Uani 1 1 d . . . . .
H4AA H 0.308611 0.695562 0.332164 0.037 Uiso 1 1 calc R . . . .
C102 C 0.4362(3) 0.65269(18) 0.38183(17) 0.0273(9) Uani 1 1 d . . . . .
H5AA H 0.410383 0.669021 0.416171 0.033 Uiso 1 1 calc R . . . .
C103 C 0.6591(3) 0.50571(18) 0.49865(17) 0.0274(9) Uani 1 1 d . . . . .
C104 C 0.7059(3) 0.44174(18) 0.49798(17) 0.0263(9) Uani 1 1 d . . . . .
C105 C 0.6620(3) 0.41087(19) 0.46297(18) 0.0304(10) Uani 1 1 d . . . . .
H6AA H 0.602735 0.430463 0.439674 0.036 Uiso 1 1 calc R . . . .
C106 C 0.7045(4) 0.3511(2) 0.4619(2) 0.0346(10) Uani 1 1 d . . . . .
H7AA H 0.673986 0.330556 0.437769 0.041 Uiso 1 1 calc R . . . .
C107 C 0.7922(4) 0.3212(2) 0.4962(2) 0.0400(12) Uani 1 1 d . . . . .
C108 C 0.8372(4) 0.3531(2) 0.5296(2) 0.0355(11) Uani 1 1 d . . . . .
H8AA H 0.897624 0.333895 0.552139 0.043 Uiso 1 1 calc R . . . .
C109 C 0.7957(4) 0.41245(19) 0.53073(18) 0.0305(9) Uani 1 1 d . . . . .
H9AA H 0.828269 0.433291 0.553770 0.037 Uiso 1 1 calc R . . . .
C110 C 0.8370(5) 0.2560(2) 0.4956(3) 0.0556(15) Uani 1 1 d . . . . .
H0BA H 0.919640 0.251422 0.490469 0.083 Uiso 1 1 calc GR . . . .
H1BA H 0.809712 0.244476 0.462324 0.083 Uiso 1 1 calc GR . . . .
H2BA H 0.810489 0.230089 0.533551 0.083 Uiso 1 1 calc GR . . . .
C111 C 0.6478(3) 0.53015(18) 0.54863(17) 0.0260(9) Uani 1 1 d . . . . .
C112 C 0.6576(4) 0.4987(2) 0.61091(18) 0.0315(10) Uani 1 1 d . . . . .
H3BA H 0.673434 0.456496 0.624951 0.038 Uiso 1 1 calc R . . . .
C113 C 0.6401(4) 0.5402(2) 0.64478(18) 0.0357(10) Uani 1 1 d . . . . .
H4BA H 0.640315 0.532385 0.687050 0.043 Uiso 1 1 calc R . . . .
C114 C 0.6208(3) 0.59910(19) 0.60518(17) 0.0289(9) Uani 1 1 d . . . . .
C115 C 0.6072(4) 0.6553(2) 0.61973(19) 0.0363(11) Uani 1 1 d . . . . .
C123 C 0.5462(4) 0.7742(2) 0.49474(18) 0.0332(10) Uani 1 1 d . . . . .
C124 C 0.4553(4) 0.7874(2) 0.4617(2) 0.0404(11) Uani 1 1 d . . . . .
H5BA H 0.417946 0.756213 0.455612 0.049 Uiso 1 1 calc R . . . .
C125 C 0.4185(5) 0.8481(2) 0.4370(2) 0.0513(15) Uani 1 1 d . . . . .
H6BA H 0.354633 0.857881 0.415198 0.062 Uiso 1 1 calc R . . . .
C126 C 0.4749(5) 0.8934(2) 0.4444(2) 0.0531(15) Uani 1 1 d . . . . .
H7BA H 0.450508 0.934021 0.427025 0.064 Uiso 1 1 calc R . . . .
C127 C 0.5665(5) 0.8797(2) 0.4768(2) 0.0502(14) Uani 1 1 d . . . . .
H8BA H 0.605448 0.910913 0.481645 0.060 Uiso 1 1 calc R . . . .
C128 C 0.6022(4) 0.8197(2) 0.5027(2) 0.0414(12) Uani 1 1 d . . . . .
H9BA H 0.664466 0.810208 0.525675 0.050 Uiso 1 1 calc R . . . .
C116 C 0.6150(10) 0.6642(5) 0.6818(5) 0.0417(14) Uani 0.749(6) 1 d D U P B 1
C117 C 0.7003(6) 0.6318(3) 0.7161(3) 0.0498(19) Uani 0.749(6) 1 d D U P B 1
H0CA H 0.753933 0.603083 0.700702 0.060 Uiso 0.749(6) 1 calc R . P B 1
C118 C 0.7063(8) 0.6420(4) 0.7731(3) 0.065(2) Uani 0.749(6) 1 d D U P B 1
H1CA H 0.763505 0.619278 0.796281 0.078 Uiso 0.749(6) 1 calc R . P B 1
C119 C 0.6302(11) 0.6847(5) 0.7963(5) 0.071(4) Uani 0.749(6) 1 d D U P B 1
C120 C 0.5474(10) 0.7179(4) 0.7616(3) 0.089(4) Uani 0.749(6) 1 d D U P B 1
H2CA H 0.496877 0.748278 0.776217 0.107 Uiso 0.749(6) 1 calc R . P B 1
C121 C 0.5377(9) 0.7072(4) 0.7051(3) 0.077(3) Uani 0.749(6) 1 d D U P B 1
H3CA H 0.478775 0.729025 0.682660 0.093 Uiso 0.749(6) 1 calc R . P B 1
C7X C 0.6563(18) 0.7011(12) 0.8543(6) 0.077(6) Uani 0.749(6) 1 d D U P B 2
H4CA H 0.707790 0.669350 0.876409 0.116 Uiso 0.749(6) 1 calc GR U P B 2
H5CA H 0.581451 0.702516 0.877151 0.116 Uiso 0.749(6) 1 calc GR . P B 2
H6CA H 0.685025 0.739847 0.848587 0.116 Uiso 0.749(6) 1 calc GR . P B 2
C1X C 0.625(3) 0.6612(14) 0.6798(14) 0.0417(14) Uani 0.251(6) 1 d D U P B 2
C2X C 0.5770(18) 0.6282(7) 0.7344(6) 0.036(4) Uani 0.251(6) 1 d D U P B 2
H7CA H 0.536383 0.596060 0.734047 0.043 Uiso 0.251(6) 1 calc R . P B 2
C3X C 0.5882(17) 0.6418(7) 0.7894(6) 0.035(4) Uani 0.251(6) 1 d D U P B 2
H8CA H 0.553665 0.618660 0.825127 0.042 Uiso 0.251(6) 1 calc R . P B 2
C4X C 0.648(2) 0.6880(11) 0.7938(13) 0.038(6) Uani 0.251(6) 1 d D U P B 2
C5X C 0.6968(17) 0.7215(8) 0.7397(6) 0.040(4) Uani 0.251(6) 1 d D U P B 2
H9CA H 0.737947 0.753404 0.739996 0.048 Uiso 0.251(6) 1 calc R . P B 2
C6X C 0.6841(17) 0.7074(8) 0.6850(7) 0.039(4) Uani 0.251(6) 1 d D U P B 2
H0DA H 0.718016 0.730753 0.649251 0.047 Uiso 0.251(6) 1 calc R . P B 2
C122 C 0.618(7) 0.695(4) 0.859(2) 0.077(6) Uani 0.251(6) 1 d D U P B 1
H1DA H 0.607526 0.738594 0.857683 0.116 Uiso 0.251(6) 1 calc GR . P B 1
H2DA H 0.686021 0.676872 0.878420 0.116 Uiso 0.251(6) 1 calc GR . P B 1
H3DA H 0.552368 0.677367 0.882627 0.116 Uiso 0.251(6) 1 calc GR . P B 1

loop_
_atom_site_aniso_label
_atom_site_aniso_U_11
_atom_site_aniso_U_22
_atom_site_aniso_U_33
_atom_site_aniso_U_23
_atom_site_aniso_U_13
_atom_site_aniso_U_12
Ni1 0.0245(3) 0.0258(3) 0.0216(3) 0.0085(2) -0.0015(2) -0.0007(2)
Ni2 0.0229(3) 0.0283(3) 0.0173(2) 0.0089(2) 0.0014(2) 0.0015(2)
O1 0.0232(15) 0.0345(16) 0.0200(14) 0.0106(12) 0.0022(12) -0.0009(12)
N1 0.0265(18) 0.033(2) 0.0246(18) 0.0061(15) 0.0031(15) -0.0007(15)
N2 0.0300(19) 0.0299(19) 0.0225(17) 0.0075(14) -0.0005(15) -0.0003(15)
N3 0.0293(19) 0.0284(18) 0.0280(18) 0.0043(14) 0.0009(15) -0.0045(15)
N4 0.0263(18) 0.0296(19) 0.0291(18) 0.0033(15) -0.0011(15) -0.0020(14)
N5 0.0280(18) 0.0251(18) 0.0281(18) 0.0044(14) -0.0003(15) -0.0019(14)
N6 0.036(2) 0.0291(19) 0.0193(16) 0.0039(14) 0.0020(15) 0.0014(15)
N7 0.038(2) 0.039(2) 0.0216(17) 0.0033(15) -0.0015(16) 0.0048(17)
N8 0.0223(17) 0.0337(19) 0.0211(16) 0.0084(14) 0.0029(14) 0.0023(14)
N9 0.0253(18) 0.0270(18) 0.0253(17) 0.0076(14) 0.0004(14) -0.0017(14)
N10 0.0188(16) 0.0324(19) 0.0192(16) 0.0092(14) 0.0041(13) -0.0003(14)
C1 0.031(2) 0.031(2) 0.0218(19) 0.0074(17) -0.0041(17) 0.0079(17)
C2 0.037(2) 0.033(2) 0.025(2) 0.0098(18) 0.0043(19) 0.0039(19)
C3 0.045(3) 0.043(3) 0.025(2) 0.002(2) -0.001(2) 0.013(2)
C4 0.046(3) 0.047(3) 0.035(2) -0.007(2) -0.012(2) 0.010(2)
C5 0.036(3) 0.039(3) 0.038(2) 0.002(2) -0.011(2) 0.004(2)
C6 0.032(2) 0.038(2) 0.024(2) 0.0065(18) -0.0041(18) 0.0060(19)
C7 0.028(2) 0.037(2) 0.022(2) 0.0035(17) -0.0030(17) 0.0027(18)
C8 0.031(2) 0.034(2) 0.027(2) 0.0052(18) -0.0026(18) 0.0007(18)
C9 0.032(2) 0.032(2) 0.030(2) 0.0083(18) -0.0050(19) -0.0002(18)
C10 0.030(2) 0.041(3) 0.025(2) 0.0057(18) -0.0012(18) 0.0024(19)
C11 0.027(2) 0.041(3) 0.028(2) 0.0096(19) 0.0005(18) 0.0004(19)
C12 0.043(3) 0.046(3) 0.041(3) 0.001(2) -0.001(2) -0.017(2)
C13 0.047(3) 0.050(3) 0.026(2) 0.000(2) 0.003(2) -0.007(2)
C14 0.037(3) 0.054(3) 0.038(3) 0.009(2) 0.002(2) -0.009(2)
C15 0.035(2) 0.033(2) 0.022(2) 0.0059(17) -0.0027(18) -0.0029(18)
C16 0.039(2) 0.029(2) 0.032(2) 0.0064(18) 0.000(2) -0.0071(19)
C17 0.043(3) 0.029(2) 0.034(2) 0.0054(19) -0.003(2) -0.0013(19)
C18 0.036(2) 0.025(2) 0.025(2) 0.0050(17) 0.0005(18) -0.0026(17)
C19 0.028(2) 0.031(2) 0.028(2) 0.0027(17) 0.0008(18) -0.0021(17)
C20 0.036(2) 0.027(2) 0.029(2) 0.0053(17) -0.0023(19) -0.0014(18)
C21 0.039(3) 0.041(3) 0.053(3) -0.003(2) -0.007(2) -0.002(2)
C22 0.053(3) 0.046(3) 0.053(3) -0.016(2) -0.003(3) -0.006(2)
C23 0.044(3) 0.040(3) 0.055(3) -0.011(2) 0.005(2) -0.005(2)
C24 0.044(3) 0.047(3) 0.060(3) -0.009(3) 0.000(3) -0.007(2)
C25 0.048(3) 0.041(3) 0.035(2) -0.008(2) -0.004(2) -0.003(2)
C26 0.066(4) 0.051(4) 0.107(6) -0.035(4) 0.032(4) -0.010(3)
C27 0.021(2) 0.028(2) 0.033(2) 0.0069(17) 0.0011(17) 0.0017(16)
C28 0.020(2) 0.031(2) 0.040(2) 0.0017(19) 0.0006(18) -0.0042(17)
C29 0.026(2) 0.028(2) 0.055(3) 0.004(2) -0.005(2) 0.0023(18)
C30 0.027(2) 0.036(3) 0.053(3) 0.019(2) -0.001(2) -0.0005(19)
C31 0.024(2) 0.045(3) 0.044(3) 0.018(2) 0.005(2) 0.003(2)
C32 0.026(2) 0.035(2) 0.041(3) 0.006(2) 0.002(2) 0.0026(18)
C33 0.023(2) 0.028(2) 0.0193(19) 0.0116(16) 0.0065(16) 0.0015(16)
C34 0.026(2) 0.029(2) 0.028(2) 0.0087(17) -0.0019(18) 0.0027(17)
C35 0.034(2) 0.036(2) 0.0162(18) 0.0035(17) 0.0054(17) 0.0053(19)
C36 0.026(2) 0.035(2) 0.025(2) 0.0118(17) 0.0026(17) 0.0006(18)
C37 0.021(2) 0.037(2) 0.031(2) 0.0095(18) 0.0030(18) 0.0001(17)
C38 0.023(2) 0.031(2) 0.0211(19) 0.0053(16) 0.0000(16) 0.0035(17)
C39 0.0193(19) 0.031(2) 0.026(2) 0.0102(17) 0.0004(16) 0.0022(16)
C40 0.023(2) 0.034(2) 0.027(2) 0.0089(17) -0.0045(17) 0.0041(17)
C41 0.026(2) 0.038(2) 0.030(2) 0.0068(18) -0.0074(18) -0.0017(18)
C42 0.032(2) 0.045(3) 0.046(3) -0.005(2) -0.014(2) 0.005(2)
C43 0.039(3) 0.043(3) 0.075(4) 0.003(3) -0.029(3) -0.010(2)
C44 0.023(2) 0.051(3) 0.062(3) 0.016(3) -0.010(2) -0.007(2)
C45 0.025(2) 0.039(3) 0.039(2) 0.014(2) -0.0045(19) -0.0021(19)
C46 0.059(4) 0.062(4) 0.142(7) -0.020(4) -0.027(5) -0.018(3)
C47 0.0186(19) 0.032(2) 0.023(2) 0.0108(17) 0.0033(16) 0.0035(16)
C48 0.027(2) 0.037(2) 0.030(2) 0.019(2) 0.0055(19) 0.0057(18)
C49 0.037(3) 0.042(3) 0.025(2) 0.014(2) 0.0081(19) 0.007(2)
C50 0.028(2) 0.042(3) 0.0190(19) 0.0102(18) 0.0046(17) 0.0065(19)
C51 0.034(2) 0.041(3) 0.023(2) 0.0110(19) 0.0048(19) 0.010(2)
C59 0.040(3) 0.035(2) 0.026(2) 0.0048(18) -0.0086(19) -0.005(2)
C60 0.044(3) 0.034(3) 0.042(3) 0.004(2) -0.011(2) -0.007(2)
C61 0.058(3) 0.038(3) 0.064(4) 0.002(3) -0.024(3) -0.005(2)
C62 0.084(4) 0.040(3) 0.052(3) 0.010(3) -0.023(3) -0.030(3)
C63 0.067(4) 0.056(4) 0.041(3) 0.004(3) -0.005(3) -0.032(3)
C64 0.045(3) 0.048(3) 0.034(2) 0.001(2) -0.002(2) -0.014(2)
C52 0.036(4) 0.028(4) 0.025(2) 0.006(2) 0.003(2) -0.004(3)
C53 0.029(8) 0.032(9) 0.035(7) 0.011(6) -0.002(6) -0.002(6)
C54 0.053(11) 0.044(12) 0.030(8) 0.011(8) -0.003(7) 0.007(8)
C55 0.049(12) 0.051(13) 0.026(8) -0.001(7) -0.005(7) 0.022(9)
C56 0.060(12) 0.061(13) 0.033(7) -0.015(7) -0.006(7) 0.000(9)
C57 0.057(11) 0.039(10) 0.028(6) 0.002(6) 0.000(6) -0.014(7)
C58 0.07(2) 0.12(5) 0.033(9) -0.017(14) 0.005(10) 0.02(2)
C52A 0.036(4) 0.028(4) 0.025(2) 0.006(2) 0.003(2) -0.004(3)
C53A 0.081(11) 0.043(9) 0.026(6) -0.006(5) -0.004(6) 0.011(7)
C54A 0.071(11) 0.068(11) 0.024(6) -0.006(7) -0.001(7) 0.006(8)
C55A 0.062(14) 0.058(12) 0.022(7) -0.011(8) 0.010(8) -0.005(8)
C56A 0.067(11) 0.056(10) 0.038(6) -0.012(6) 0.004(7) 0.006(8)
C57A 0.057(9) 0.043(8) 0.031(6) -0.004(6) 0.000(6) 0.000(6)
C58A 0.08(2) 0.071(18) 0.033(9) -0.025(11) 0.002(11) -0.012(15)
C52B 0.036(4) 0.028(4) 0.025(2) 0.006(2) 0.003(2) -0.004(3)
C53B 0.039(9) 0.023(8) 0.023(6) 0.004(5) 0.011(6) -0.002(7)
C54B 0.062(13) 0.037(11) 0.022(7) 0.007(6) 0.013(7) 0.029(9)
C55B 0.086(16) 0.040(13) 0.016(7) 0.005(6) 0.006(8) 0.027(10)
C56B 0.085(16) 0.050(14) 0.020(7) -0.007(8) -0.004(8) 0.019(10)
C57B 0.045(11) 0.032(10) 0.018(6) 0.005(6) 0.001(6) -0.002(7)
C58B 0.14(3) 0.072(19) 0.016(8) 0.000(8) 0.014(11) 0.052(19)
Ni3 0.0289(3) 0.0292(3) 0.0240(3) 0.0075(2) 0.0011(2) 0.0045(2)
Ni4 0.0246(3) 0.0277(3) 0.0156(2) 0.0069(2) 0.0001(2) 0.0030(2)
O2 0.0338(16) 0.0290(15) 0.0175(13) 0.0099(11) -0.0028(12) -0.0011(12)
N11 0.035(2) 0.040(2) 0.0244(18) 0.0044(16) -0.0053(16) 0.0009(17)
N12 0.031(2) 0.040(2) 0.0244(18) 0.0133(16) -0.0036(15) -0.0038(16)
N13 0.038(2) 0.0285(19) 0.0303(19) 0.0024(15) -0.0019(17) -0.0004(16)
N14 0.039(2) 0.038(2) 0.036(2) -0.0030(17) -0.0004(18) 0.0116(18)
N15 0.034(2) 0.035(2) 0.0283(19) 0.0019(16) 0.0001(16) 0.0043(16)
N16 0.0308(19) 0.0261(18) 0.0218(17) 0.0040(14) -0.0021(14) 0.0044(14)
N17 0.036(2) 0.038(2) 0.0175(16) 0.0015(15) -0.0006(15) 0.0043(16)
N18 0.0254(17) 0.0300(18) 0.0189(16) 0.0054(14) 0.0019(14) 0.0042(14)
N19 0.0218(17) 0.0314(19) 0.0203(16) 0.0070(14) -0.0004(14) 0.0009(14)
N20 0.0214(16) 0.0253(17) 0.0196(16) 0.0070(13) -0.0019(13) 0.0026(13)
C65 0.039(2) 0.028(2) 0.022(2) 0.0072(17) 0.0052(18) -0.0063(18)
C66 0.038(2) 0.040(3) 0.024(2) 0.0069(18) 0.0000(19) -0.007(2)
C67 0.047(3) 0.044(3) 0.026(2) 0.000(2) -0.004(2) -0.014(2)
C68 0.048(3) 0.047(3) 0.029(2) -0.006(2) 0.004(2) -0.009(2)
C69 0.036(2) 0.043(3) 0.032(2) -0.001(2) 0.006(2) -0.007(2)
C70 0.042(3) 0.036(2) 0.0193(19) 0.0061(17) 0.0010(18) -0.010(2)
C71 0.035(2) 0.038(3) 0.024(2) 0.0044(18) 0.0088(19) 0.0019(19)
C72 0.037(2) 0.036(2) 0.032(2) 0.0046(19) 0.001(2) -0.001(2)
C73 0.038(3) 0.041(3) 0.030(2) 0.009(2) 0.001(2) 0.002(2)
C74 0.042(3) 0.043(3) 0.032(2) 0.009(2) -0.006(2) -0.008(2)
C75 0.036(2) 0.039(3) 0.031(2) 0.0097(19) -0.006(2) -0.001(2)
C76 0.052(3) 0.061(4) 0.044(3) 0.003(3) -0.005(3) 0.021(3)
C77 0.057(3) 0.054(3) 0.035(3) 0.006(2) -0.014(2) 0.014(3)
C78 0.042(3) 0.055(3) 0.046(3) 0.013(2) -0.012(2) 0.004(2)
C79 0.037(2) 0.034(2) 0.027(2) 0.0017(18) 0.0025(19) 0.0032(19)
C80 0.051(3) 0.036(3) 0.032(2) 0.001(2) -0.002(2) 0.007(2)
C81 0.052(3) 0.039(3) 0.039(3) -0.007(2) -0.009(2) 0.003(2)
C82 0.045(3) 0.041(3) 0.035(2) -0.005(2) -0.001(2) 0.010(2)
C83 0.044(3) 0.044(3) 0.038(3) -0.012(2) -0.004(2) 0.013(2)
C84 0.053(3) 0.045(3) 0.058(3) -0.019(3) -0.009(3) 0.023(3)
C85 0.059(4) 0.046(3) 0.075(4) -0.021(3) -0.011(3) 0.010(3)
C86 0.065(4) 0.056(4) 0.106(6) -0.042(4) -0.023(4) 0.020(3)
C87 0.067(4) 0.068(5) 0.127(7) -0.062(5) -0.042(5) 0.037(4)
C88 0.077(5) 0.071(5) 0.087(5) -0.045(4) -0.036(4) 0.037(4)
C89 0.076(4) 0.064(4) 0.068(4) -0.033(3) -0.034(4) 0.034(3)
C90 0.122(7) 0.101(6) 0.179(10) -0.105(7) -0.080(7) 0.063(6)
C91 0.023(2) 0.039(2) 0.027(2) 0.0049(18) -0.0038(17) 0.0053(18)
C92 0.028(2) 0.034(2) 0.026(2) 0.0066(18) 0.0011(18) 0.0046(18)
C93 0.024(2) 0.036(2) 0.033(2) 0.0057(19) 0.0021(18) 0.0038(18)
C94 0.027(2) 0.041(3) 0.031(2) 0.014(2) 0.0012(19) 0.0031(19)
C95 0.028(2) 0.052(3) 0.025(2) 0.006(2) -0.0009(18) 0.004(2)
C96 0.033(2) 0.051(3) 0.026(2) 0.002(2) 0.0019(19) 0.005(2)
C97 0.0224(19) 0.031(2) 0.0167(18) 0.0080(16) -0.0019(15) -0.0036(16)
C98 0.022(2) 0.032(2) 0.026(2) 0.0056(17) -0.0041(17) -0.0008(16)
C99 0.038(2) 0.034(2) 0.0177(19) 0.0009(16) -0.0008(17) -0.0072(19)
C100 0.031(2) 0.037(2) 0.023(2) 0.0112(18) -0.0061(18) -0.0060(18)
C101 0.026(2) 0.032(2) 0.025(2) 0.0111(17) -0.0032(17) -0.0010(17)
C102 0.028(2) 0.027(2) 0.0199(19) 0.0032(16) 0.0027(16) -0.0009(16)
C103 0.0210(19) 0.029(2) 0.0226(19) 0.0102(16) -0.0001(16) 0.0011(16)
C104 0.0201(19) 0.033(2) 0.0180(18) 0.0047(16) 0.0047(15) -0.0004(16)
C105 0.022(2) 0.033(2) 0.025(2) 0.0085(17) 0.0044(17) 0.0038(17)
C106 0.028(2) 0.038(2) 0.031(2) -0.0005(19) 0.0021(18) 0.0001(18)
C107 0.025(2) 0.038(3) 0.042(3) 0.008(2) 0.009(2) 0.0070(19)
C108 0.021(2) 0.042(3) 0.032(2) 0.0081(19) -0.0010(18) 0.0046(18)
C109 0.028(2) 0.031(2) 0.024(2) 0.0071(17) 0.0012(17) -0.0018(17)
C110 0.043(3) 0.040(3) 0.072(4) -0.002(3) 0.000(3) 0.010(2)
C111 0.0163(18) 0.031(2) 0.024(2) 0.0084(16) -0.0008(16) -0.0022(15)
C112 0.030(2) 0.033(2) 0.022(2) 0.0107(17) -0.0016(17) 0.0019(18)
C113 0.041(3) 0.039(3) 0.0187(19) 0.0066(18) -0.0013(18) 0.001(2)
C114 0.024(2) 0.036(2) 0.0173(18) 0.0042(16) 0.0024(16) 0.0034(17)
C115 0.038(2) 0.039(3) 0.023(2) 0.0024(18) 0.0001(19) 0.006(2)
C123 0.035(2) 0.034(2) 0.022(2) 0.0032(17) 0.0009(18) 0.0084(19)
C124 0.040(3) 0.040(3) 0.031(2) 0.003(2) -0.003(2) 0.009(2)
C125 0.061(3) 0.049(3) 0.028(2) 0.004(2) -0.006(2) 0.025(3)
C126 0.076(4) 0.036(3) 0.030(2) 0.005(2) 0.007(3) 0.020(3)
C127 0.068(4) 0.036(3) 0.036(3) -0.004(2) 0.016(3) 0.001(2)
C128 0.048(3) 0.038(3) 0.028(2) 0.0009(19) 0.007(2) 0.003(2)
C116 0.063(4) 0.034(3) 0.022(2) -0.0001(19) -0.003(2) 0.003(2)
C117 0.061(4) 0.048(4) 0.033(3) -0.004(3) -0.006(3) 0.010(3)
C118 0.087(6) 0.060(5) 0.041(4) -0.005(3) -0.016(4) 0.009(4)
C119 0.128(11) 0.049(7) 0.027(4) -0.004(4) -0.012(5) 0.008(6)
C120 0.143(9) 0.075(6) 0.038(4) -0.023(4) -0.018(5) 0.047(6)
C121 0.121(8) 0.064(5) 0.028(3) -0.002(3) -0.012(4) 0.042(5)
C7X 0.134(19) 0.060(7) 0.035(4) -0.012(4) -0.018(6) 0.005(9)
C1X 0.063(4) 0.034(3) 0.022(2) -0.0001(19) -0.003(2) 0.003(2)
C2X 0.066(12) 0.020(8) 0.019(6) 0.002(5) -0.015(6) 0.002(7)
C3X 0.059(12) 0.032(8) 0.011(6) 0.009(5) -0.014(6) -0.006(7)
C4X 0.043(12) 0.040(13) 0.034(7) -0.013(8) -0.009(8) -0.003(10)
C5X 0.052(11) 0.037(9) 0.034(7) -0.013(6) -0.006(7) -0.004(7)
C6X 0.060(11) 0.028(7) 0.024(6) -0.001(6) -0.009(7) 0.006(6)
C122 0.134(19) 0.060(7) 0.035(4) -0.012(4) -0.018(6) 0.005(9)

loop_
_atom_type_symbol
_atom_type_description
_atom_type_scat_dispersion_real
_atom_type_scat_dispersion_imag
_atom_type_scat_source
C C -0.0001 0.0005 'International Tables Vol C Tables 4.2.6.8 and 6.1.1.4'
H H 0.0000 0.0000 'International Tables Vol C Tables 4.2.6.8 and 6.1.1.4'
N N 0.0005 0.0010 'International Tables Vol C Tables 4.2.6.8 and 6.1.1.4'
Ni Ni 0.2306 0.4106 'International Tables Vol C Tables 4.2.6.8 and 6.1.1.4'
O O 0.0017 0.0018 'International Tables Vol C Tables 4.2.6.8 and 6.1.1.4'

loop_
_geom_angle_atom_site_label_1
_geom_angle_atom_site_label_2
_geom_angle_atom_site_label_3
_geom_angle
N2 Ni1 O1 90.74(13)
N3 Ni1 O1 163.49(15)
N3 Ni1 N2 81.71(15)
N3 Ni1 N5 89.78(15)
N5 Ni1 O1 99.80(13)
N5 Ni1 N2 167.34(15)
N6 Ni2 O1 93.71(14)
N6 Ni2 N10 162.53(16)
N8 Ni2 O1 162.16(15)
N8 Ni2 N6 91.39(15)
N8 Ni2 N10 90.42(15)
N10 Ni2 O1 89.82(13)
Ni1 O1 H1 105(4)
Ni2 O1 Ni1 135.89(16)
Ni2 O1 H1 113(4)
N2 N1 H1A 106(3)
N2 N1 C1 114.8(4)
C1 N1 H1A 118(3)
N1 N2 Ni1 123.5(2)
C7 N2 Ni1 115.8(3)
C7 N2 N1 120.0(3)
C15 N3 Ni1 116.9(3)
C18 N3 Ni1 133.2(3)
C18 N3 C15 109.2(3)
C19 N4 N5 123.4(3)
N4 N5 Ni1 128.7(3)
N4 N5 C27 108.6(3)
C27 N5 Ni1 122.0(3)
N7 N6 Ni2 131.8(3)
N7 N6 C59 108.7(4)
C59 N6 Ni2 119.2(3)
N6 N7 C51 121.1(4)
C47 N8 Ni2 124.9(3)
C47 N8 C50 107.8(3)
C50 N8 Ni2 126.7(3)
N10 N9 C39 121.2(4)
N9 N10 Ni2 130.9(2)
N9 N10 C33 109.2(3)
C33 N10 Ni2 119.8(3)
C2 C1 N1 120.2(4)
C2 C1 C6 118.5(4)
C6 C1 N1 121.2(4)
C1 C2 H2 119.7
C3 C2 C1 120.7(5)
C3 C2 H2 119.7
C2 C3 H3 119.7
C2 C3 C4 120.6(4)
C4 C3 H3 119.7
C3 C4 H4 120.6
C5 C4 C3 118.9(5)
C5 C4 H4 120.6
C4 C5 H5 119.6
C6 C5 C4 120.9(5)
C6 C5 H5 119.6
C1 C6 H6 119.7
C5 C6 C1 120.5(4)
C5 C6 H6 119.7
N2 C7 C8 125.2(4)
N2 C7 C15 111.7(4)
C15 C7 C8 123.1(4)
C9 C8 C7 122.9(4)
C13 C8 C7 118.4(4)
C13 C8 C9 118.7(4)
C8 C9 H9 119.9
C8 C9 C10 120.2(5)
C10 C9 H9 119.9
C9 C10 H10 119.0
C11 C10 C9 121.9(4)
C11 C10 H10 119.0
C10 C11 C12 117.4(4)
C10 C11 C14 122.3(4)
C12 C11 C14 120.3(5)
C11 C12 H12 119.7
C13 C12 C11 120.7(5)
C13 C12 H12 119.7
C8 C13 C12 121.0(4)
C8 C13 H13 119.5
C12 C13 H13 119.5
C11 C14 H14A 109.5
C11 C14 H14B 109.5
C11 C14 H14C 109.5
H14A C14 H14B 109.5
H14A C14 H14C 109.5
H14B C14 H14C 109.5
N3 C15 C7 112.8(4)
N3 C15 C16 108.5(4)
C7 C15 C16 138.7(4)
C15 C16 H16 126.7
C17 C16 C15 106.6(4)
C17 C16 H16 126.7
C16 C17 H17 126.2
C16 C17 C18 107.5(4)
C18 C17 H17 126.2
N3 C18 C17 108.2(4)
N3 C18 C19 119.0(4)
C17 C18 C19 132.8(4)
N4 C19 C18 124.9(4)
N4 C19 C20 114.1(4)
C18 C19 C20 120.9(4)
C21 C20 C19 121.0(4)
C25 C20 C19 119.7(4)
C25 C20 C21 119.3(4)
C20 C21 H21 120.0
C20 C21 C22 120.1(5)
C22 C21 H21 120.0
C21 C22 H22 119.9
C23 C22 C21 120.2(5)
C23 C22 H22 119.9
C22 C23 C26 122.2(5)
C24 C23 C22 117.7(5)
C24 C23 C26 120.1(5)
C23 C24 H24 119.3
C23 C24 C25 121.3(5)
C25 C24 H24 119.3
C20 C25 C24 121.3(5)
C20 C25 H25 119.4
C24 C25 H25 119.4
C23 C26 H26A 109.5
C23 C26 H26B 109.5
C23 C26 H26C 109.5
H26A C26 H26B 109.5
H26A C26 H26C 109.5
H26B C26 H26C 109.5
C28 C27 N5 120.3(4)
C28 C27 C32 118.6(4)
C32 C27 N5 121.1(4)
C27 C28 H28 119.9
C27 C28 C29 120.2(4)
C29 C28 H28 119.9
C28 C29 H29 119.8
C30 C29 C28 120.5(5)
C30 C29 H29 119.8
C29 C30 H30 120.5
C31 C30 C29 119.1(4)
C31 C30 H30 120.5
C30 C31 H31 119.5
C30 C31 C32 121.1(4)
C32 C31 H31 119.5
C27 C32 H32 119.8
C31 C32 C27 120.5(5)
C31 C32 H32 119.8
C34 C33 N10 121.1(4)
C34 C33 C38 121.3(4)
C38 C33 N10 117.4(4)
C33 C34 H34 120.4
C33 C34 C35 119.2(4)
C35 C34 H34 120.4
C34 C35 H35 120.1
C36 C35 C34 119.8(4)
C36 C35 H35 120.1
C35 C36 H36 119.7
C37 C36 C35 120.7(4)
C37 C36 H36 119.7
C36 C37 H37 120.0
C36 C37 C38 120.1(4)
C38 C37 H37 120.0
C33 C38 C37 118.9(4)
C33 C38 H38 120.6
C37 C38 H38 120.6
N9 C39 C40 112.4(4)
N9 C39 C47 122.9(4)
C47 C39 C40 124.6(4)
C41 C40 C39 119.7(4)
C41 C40 C45 117.9(4)
C45 C40 C39 122.2(4)
C40 C41 H41 119.8
C42 C41 C40 120.4(4)
C42 C41 H41 119.8
C41 C42 H42 119.6
C41 C42 C43 120.9(5)
C43 C42 H42 119.6
C42 C43 C46 120.1(6)
C44 C43 C42 118.7(5)
C44 C43 C46 121.1(5)
C43 C44 H44 119.3
C43 C44 C45 121.3(5)
C45 C44 H44 119.3
C40 C45 H45 119.6
C44 C45 C40 120.8(5)
C44 C45 H45 119.6
C43 C46 H46A 109.5
C43 C46 H46B 109.5
C43 C46 H46C 109.5
H46A C46 H46B 109.5
H46A C46 H46C 109.5
H46B C46 H46C 109.5
N8 C47 C39 123.9(3)
N8 C47 C48 108.3(4)
C39 C47 C48 127.5(4)
C47 C48 H48 125.9
C49 C48 C47 108.2(4)
C49 C48 H48 125.9
C48 C49 H49 126.2
C48 C49 C50 107.7(4)
C50 C49 H49 126.2
N8 C50 C49 107.8(4)
N8 C50 C51 123.4(4)
C51 C50 C49 128.8(4)
N7 C51 C50 124.9(4)
N7 C51 C52 109.4(6)
N7 C51 C52A 108.1(5)
N7 C51 C52B 121.7(7)
C50 C51 C52 125.0(5)
C50 C51 C52A 126.4(5)
C50 C51 C52B 113.1(7)
C60 C59 N6 119.2(4)
C60 C59 C64 121.4(4)
C64 C59 N6 119.5(4)
C59 C60 H60 120.3
C59 C60 C61 119.4(5)
C61 C60 H60 120.3
C60 C61 H61 120.7
C62 C61 C60 118.6(5)
C62 C61 H61 120.7
C61 C62 H62 119.0
C63 C62 C61 121.9(5)
C63 C62 H62 119.0
C62 C63 H63 120.1
C62 C63 C64 119.7(5)
C64 C63 H63 120.1
C59 C64 C63 119.0(5)
C59 C64 H64 120.5
C63 C64 H64 120.5
C53 C52 C51 118.9(11)
C53 C52 C57 115.8(11)
C57 C52 C51 125.2(11)
C52 C53 H53 117.8
C54 C53 C52 124.5(15)
C54 C53 H53 117.8
C53 C54 H54 121.4
C53 C54 C55 117.3(18)
C55 C54 H54 121.4
C54 C55 C56 121(2)
C54 C55 C58 118(2)
C56 C55 C58 121(2)
C55 C56 H56 120.3
C57 C56 C55 119.3(18)
C57 C56 H56 120.3
C52 C57 H57 119.1
C56 C57 C52 121.8(15)
C56 C57 H57 119.1
C55 C58 H58A 109.5
C55 C58 H58B 109.5
C55 C58 H58C 109.5
H58A C58 H58B 109.5
H58A C58 H58C 109.5
H58B C58 H58C 109.5
C53A C52A C51 121.1(10)
C53A C52A C57A 118.9(10)
C57A C52A C51 120.0(10)
C52A C53A H53A 121.0
C52A C53A C54A 117.9(13)
C54A C53A H53A 121.0
C53A C54A H54A 117.7
C55A C54A C53A 124.6(17)
C55A C54A H54A 117.7
C54A C55A C56A 115.8(18)
C54A C55A C58A 119(3)
C56A C55A C58A 125(3)
C55A C56A H56A 119.4
C55A C56A C57A 121.2(16)
C57A C56A H56A 119.4
C52A C57A C56A 121.5(13)
C52A C57A H57A 119.2
C56A C57A H57A 119.2
C55A C58A H58D 109.5
C55A C58A H58E 109.5
C55A C58A H58F 109.5
H58D C58A H58E 109.5
H58D C58A H58F 109.5
H58E C58A H58F 109.5
C53B C52B C51 130.0(16)
C57B C52B C51 108.5(15)
C57B C52B C53B 121.5(12)
C52B C53B H53B 120.8
C54B C53B C52B 118.4(19)
C54B C53B H53B 120.8
C53B C54B H54B 118.1
C53B C54B C55B 124(2)
C55B C54B H54B 118.1
C54B C55B C56B 120.5(16)
C54B C55B C58B 124(3)
C56B C55B C58B 116(3)
C55B C56B H56B 122.1
C55B C56B C57B 116(2)
C57B C56B H56B 122.1
C52B C57B C56B 119.8(18)
C52B C57B H57B 120.1
C56B C57B H57B 120.1
C55B C58B H58G 109.5
C55B C58B H58H 109.5
C55B C58B H58I 109.5
H58G C58B H58H 109.5
H58G C58B H58I 109.5
H58H C58B H58I 109.5
N12 Ni3 O2 89.90(15)
N13 Ni3 O2 164.08(15)
N13 Ni3 N12 81.83(17)
N13 Ni3 N15 89.56(17)
N15 Ni3 O2 100.03(15)
N15 Ni3 N12 169.04(16)
O2 Ni4 N20 89.90(13)
N16 Ni4 O2 92.73(14)
N16 Ni4 N20 164.17(15)
N18 Ni4 O2 162.43(14)
N18 Ni4 N16 91.61(15)
N18 Ni4 N20 90.55(15)
Ni3 O2 H2O 107(3)
Ni4 O2 Ni3 135.77(18)
Ni4 O2 H2O 113(3)
N12 N11 H11N 112(3)
N12 N11 C65 113.2(4)
C65 N11 H11N 107(3)
N11 N12 Ni3 123.9(3)
C71 N12 Ni3 115.2(3)
C71 N12 N11 119.9(4)
C79 N13 Ni3 115.6(3)
C82 N13 Ni3 133.4(3)
C82 N13 C79 109.8(4)
C83 N14 N15 124.0(4)
N14 N15 Ni3 129.0(3)
N14 N15 C91 109.8(4)
C91 N15 Ni3 120.9(3)
N17 N16 Ni4 131.5(3)
N17 N16 C123 107.5(3)
C123 N16 Ni4 120.9(3)
N16 N17 C115 121.1(4)
C111 N18 Ni4 124.3(3)
C114 N18 Ni4 126.8(3)
C114 N18 C111 108.4(3)
N20 N19 C103 121.4(4)
N19 N20 Ni4 130.5(3)
N19 N20 C97 109.5(3)
C97 N20 Ni4 119.9(3)
C66 C65 N11 119.2(4)
C66 C65 C70 118.8(4)
C70 C65 N11 121.8(4)
C65 C66 HB 119.6
C67 C66 C65 120.7(4)
C67 C66 HB 119.6
C66 C67 HC 119.5
C66 C67 C68 120.9(4)
C68 C67 HC 119.5
C67 C68 HD 120.7
C67 C68 C69 118.6(5)
C69 C68 HD 120.7
C68 C69 HE 119.7
C70 C69 C68 120.6(5)
C70 C69 HE 119.7
C65 C70 HF 119.8
C69 C70 C65 120.3(4)
C69 C70 HF 119.8
N12 C71 C72 125.2(5)
N12 C71 C79 111.5(4)
C79 C71 C72 123.2(4)
C73 C72 C71 122.1(4)
C77 C72 C71 119.6(4)
C77 C72 C73 118.3(5)
C72 C73 HG 119.9
C74 C73 C72 120.2(5)
C74 C73 HG 119.9
C73 C74 HH 119.2
C73 C74 C75 121.6(5)
C75 C74 HH 119.2
C74 C75 C78 121.5(5)
C76 C75 C74 117.3(4)
C76 C75 C78 121.2(5)
C75 C76 HI 119.7
C75 C76 C77 120.7(5)
C77 C76 HI 119.7
C72 C77 C76 121.8(5)
C72 C77 HJ 119.1
C76 C77 HJ 119.1
C75 C78 HK 109.5
C75 C78 HL 109.5
C75 C78 HM 109.5
HK C78 HL 109.5
HK C78 HM 109.5
HL C78 HM 109.5
N13 C79 C71 113.6(4)
N13 C79 C80 107.6(4)
C71 C79 C80 138.7(4)
C79 C80 HN 126.4
C81 C80 C79 107.2(4)
C81 C80 HN 126.4
C80 C81 HO 126.3
C80 C81 C82 107.3(5)
C82 C81 HO 126.3
N13 C82 C81 108.1(4)
N13 C82 C83 119.4(5)
C83 C82 C81 132.3(5)
N14 C83 C82 124.0(5)
N14 C83 C84 116.7(5)
C82 C83 C84 119.2(5)
C85 C84 C83 120.8(5)
C89 C84 C83 121.4(6)
C89 C84 C85 117.7(6)
C84 C85 HP 119.4
C84 C85 C86 121.3(7)
C86 C85 HP 119.4
C85 C86 HQ 119.6
C87 C86 C85 120.8(8)
C87 C86 HQ 119.6
C86 C87 C90 120.0(9)
C88 C87 C86 118.0(7)
C88 C87 C90 121.9(8)
C87 C88 HR 119.1
C87 C88 C89 121.8(7)
C89 C88 HR 119.1
C84 C89 C88 120.4(8)
C84 C89 HS 119.8
C88 C89 HS 119.8
C87 C90 HT 109.5
C87 C90 HU 109.5
C87 C90 HV 109.5
HT C90 HU 109.5
HT C90 HV 109.5
HU C90 HV 109.5
C92 C91 N15 120.3(4)
C92 C91 C96 119.5(4)
C96 C91 N15 120.2(4)
C91 C92 HW 119.7
C91 C92 C93 120.5(4)
C93 C92 HW 119.7
C92 C93 HX 120.3
C94 C93 C92 119.3(5)
C94 C93 HX 120.3
C93 C94 HY 120.1
C95 C94 C93 119.8(4)
C95 C94 HY 120.1
C94 C95 HZ 119.4
C94 C95 C96 121.1(4)
C96 C95 HZ 119.4
C91 C96 H0AA 120.1
C95 C96 C91 119.8(5)
C95 C96 H0AA 120.1
C98 C97 N20 121.0(3)
C98 C97 C102 121.1(4)
C102 C97 N20 117.8(3)
C97 C98 H1AA 120.3
C97 C98 C99 119.4(4)
C99 C98 H1AA 120.3
C98 C99 H2AA 119.9
C98 C99 C100 120.1(4)
C100 C99 H2AA 119.9
C99 C100 H3AA 120.0
C101 C100 C99 120.0(4)
C101 C100 H3AA 120.0
C100 C101 H4AA 119.8
C100 C101 C102 120.4(4)
C102 C101 H4AA 119.8
C97 C102 H5AA 120.5
C101 C102 C97 118.9(4)
C101 C102 H5AA 120.5
N19 C103 C104 112.7(4)
N19 C103 C111 123.2(4)
C111 C103 C104 123.9(3)
C105 C104 C103 119.7(4)
C105 C104 C109 118.8(4)
C109 C104 C103 121.4(4)
C104 C105 H6AA 119.8
C104 C105 C106 120.5(4)
C106 C105 H6AA 119.8
C105 C106 H7AA 119.7
C105 C106 C107 120.6(5)
C107 C106 H7AA 119.7
C106 C107 C110 120.4(5)
C108 C107 C106 118.1(4)
C108 C107 C110 121.4(5)
C107 C108 H8AA 119.2
C107 C108 C109 121.6(4)
C109 C108 H8AA 119.2
C104 C109 H9AA 119.8
C108 C109 C104 120.3(4)
C108 C109 H9AA 119.8
C107 C110 H0BA 109.5
C107 C110 H1BA 109.5
C107 C110 H2BA 109.5
H0BA C110 H1BA 109.5
H0BA C110 H2BA 109.5
H1BA C110 H2BA 109.5
N18 C111 C112 107.4(4)
C103 C111 N18 124.6(3)
C103 C111 C112 128.0(4)
C111 C112 H3BA 126.1
C113 C112 C111 107.8(4)
C113 C112 H3BA 126.1
C112 C113 H4BA 126.0
C112 C113 C114 108.0(4)
C114 C113 H4BA 126.0
N18 C114 C113 108.3(4)
N18 C114 C115 123.5(4)
C115 C114 C113 128.1(4)
N17 C115 C114 124.8(4)
N17 C115 C116 111.5(5)
N17 C115 C1X 114.1(13)
C114 C115 C116 123.7(5)
C114 C115 C1X 121.0(13)
C124 C123 N16 119.8(4)
C124 C123 C128 120.6(4)
C128 C123 N16 119.6(4)
C123 C124 H5BA 120.5
C123 C124 C125 119.0(5)
C125 C124 H5BA 120.5
C124 C125 H6BA 119.8
C126 C125 C124 120.4(5)
C126 C125 H6BA 119.8
C125 C126 H7BA 119.9
C127 C126 C125 120.3(5)
C127 C126 H7BA 119.9
C126 C127 H8BA 120.1
C126 C127 C128 119.8(6)
C128 C127 H8BA 120.1
C123 C128 C127 119.9(5)
C123 C128 H9BA 120.0
C127 C128 H9BA 120.0
C117 C116 C115 121.3(9)
C117 C116 C121 119.0(10)
C121 C116 C115 119.6(9)
C116 C117 H0CA 120.0
C118 C117 C116 119.9(8)
C118 C117 H0CA 120.0
C117 C118 H1CA 119.3
C119 C118 C117 121.3(8)
C119 C118 H1CA 119.3
C118 C119 C122 127(4)
C120 C119 C118 118.7(10)
C120 C119 C122 114(4)
C119 C120 H2CA 119.5
C119 C120 C121 120.9(9)
C121 C120 H2CA 119.5
C116 C121 C120 120.1(9)
C116 C121 H3CA 120.0
C120 C121 H3CA 120.0
H4CA C7X H5CA 109.5
H4CA C7X H6CA 109.5
H5CA C7X H6CA 109.5
C4X C7X H4CA 109.5
C4X C7X H5CA 109.5
C4X C7X H6CA 109.5
C2X C1X C115 125.6(17)
C6X C1X C115 119.2(14)
C6X C1X C2X 115(3)
C1X C2X H7CA 119.3
C3X C2X C1X 121(2)
C3X C2X H7CA 119.3
C2X C3X H8CA 118.6
C2X C3X C4X 122.9(18)
C4X C3X H8CA 118.6
C3X C4X C7X 120.6(16)
C3X C4X C5X 117(2)
C5X C4X C7X 122.9(16)
C4X C5X H9CA 120.1
C4X C5X C6X 119.8(19)
C6X C5X H9CA 120.1
C1X C6X C5X 125(2)
C1X C6X H0DA 117.7
C5X C6X H0DA 117.7
C119 C122 H1DA 109.5
C119 C122 H2DA 109.5
C119 C122 H3DA 109.5
H1DA C122 H2DA 109.5
H1DA C122 H3DA 109.5
H2DA C122 H3DA 109.5

loop_
_geom_bond_atom_site_label_1
_geom_bond_atom_site_label_2
_geom_bond_distance
Ni1 O1 1.922(3)
Ni1 N2 1.915(3)
Ni1 N3 1.830(4)
Ni1 N5 1.893(3)
Ni2 O1 1.897(3)
Ni2 N6 1.881(4)
Ni2 N8 1.863(3)
Ni2 N10 1.881(4)
O1 H1 0.78(5)
N1 H1A 0.86(5)
N1 N2 1.428(5)
N1 C1 1.433(6)
N2 C7 1.352(6)
N3 C15 1.383(5)
N3 C18 1.344(5)
N4 N5 1.365(5)
N4 C19 1.328(5)
N5 C27 1.448(5)
N6 N7 1.309(5)
N6 C59 1.454(5)
N7 C51 1.372(6)
N8 C47 1.383(6)
N8 C50 1.384(5)
N9 N10 1.303(5)
N9 C39 1.369(5)
N10 C33 1.468(4)
C1 C2 1.400(6)
C1 C6 1.414(7)
C2 H2 0.9500
C2 C3 1.386(7)
C3 H3 0.9500
C3 C4 1.403(8)
C4 H4 0.9500
C4 C5 1.397(7)
C5 H5 0.9500
C5 C6 1.380(7)
C6 H6 0.9500
C7 C8 1.505(6)
C7 C15 1.414(6)
C8 C9 1.395(6)
C8 C13 1.388(7)
C9 H9 0.9500
C9 C10 1.398(6)
C10 H10 0.9500
C10 C11 1.395(7)
C11 C12 1.408(7)
C11 C14 1.524(6)
C12 H12 0.9500
C12 C13 1.405(6)
C13 H13 0.9500
C14 H14A 0.9800
C14 H14B 0.9800
C14 H14C 0.9800
C15 C16 1.423(6)
C16 H16 0.9500
C16 C17 1.385(6)
C17 H17 0.9500
C17 C18 1.439(6)
C18 C19 1.442(6)
C19 C20 1.509(6)
C20 C21 1.386(7)
C20 C25 1.354(7)
C21 H21 0.9500
C21 C22 1.419(7)
C22 H22 0.9500
C22 C23 1.419(8)
C23 C24 1.365(8)
C23 C26 1.523(7)
C24 H24 0.9500
C24 C25 1.416(7)
C25 H25 0.9500
C26 H26A 0.9800
C26 H26B 0.9800
C26 H26C 0.9800
C27 C28 1.397(6)
C27 C32 1.408(6)
C28 H28 0.9500
C28 C29 1.408(6)
C29 H29 0.9500
C29 C30 1.405(7)
C30 H30 0.9500
C30 C31 1.373(8)
C31 H31 0.9500
C31 C32 1.401(6)
C32 H32 0.9500
C33 C34 1.387(6)
C33 C38 1.394(6)
C34 H34 0.9500
C34 C35 1.403(5)
C35 H35 0.9500
C35 C36 1.394(7)
C36 H36 0.9500
C36 C37 1.380(7)
C37 H37 0.9500
C37 C38 1.408(5)
C38 H38 0.9500
C39 C40 1.474(6)
C39 C47 1.403(6)
C40 C41 1.407(6)
C40 C45 1.416(6)
C41 H41 0.9500
C41 C42 1.398(7)
C42 H42 0.9500
C42 C43 1.401(7)
C43 C44 1.383(8)
C43 C46 1.521(8)
C44 H44 0.9500
C44 C45 1.386(7)
C45 H45 0.9500
C46 H46A 0.9800
C46 H46B 0.9800
C46 H46C 0.9800
C47 C48 1.450(5)
C48 H48 0.9500
C48 C49 1.337(7)
C49 H49 0.9500
C49 C50 1.467(6)
C50 C51 1.388(7)
C51 C52 1.516(7)
C51 C52A 1.515(7)
C51 C52B 1.515(7)
C59 C60 1.384(7)
C59 C64 1.401(7)
C60 H60 0.9500
C60 C61 1.416(7)
C61 H61 0.9500
C61 C62 1.401(8)
C62 H62 0.9500
C62 C63 1.370(9)
C63 H63 0.9500
C63 C64 1.407(7)
C64 H64 0.9500
C52 C53 1.425(13)
C52 C57 1.436(13)
C53 H53 0.9500
C53 C54 1.412(14)
C54 H54 0.9500
C54 C55 1.415(15)
C55 C56 1.425(15)
C55 C58 1.537(10)
C56 H56 0.9500
C56 C57 1.415(14)
C57 H57 0.9500
C58 H58A 0.9800
C58 H58B 0.9800
C58 H58C 0.9800
C52A C53A 1.398(13)
C52A C57A 1.399(13)
C53A H53A 0.9500
C53A C54A 1.412(13)
C54A H54A 0.9500
C54A C55A 1.396(15)
C55A C56A 1.399(15)
C55A C58A 1.537(10)
C56A H56A 0.9500
C56A C57A 1.403(13)
C57A H57A 0.9500
C58A H58D 0.9800
C58A H58E 0.9800
C58A H58F 0.9800
C52B C53B 1.39(2)
C52B C57B 1.38(3)
C53B H53B 0.9500
C53B C54B 1.34(2)
C54B H54B 0.9500
C54B C55B 1.35(4)
C55B C56B 1.43(4)
C55B C58B 1.537(10)
C56B H56B 0.9500
C56B C57B 1.44(3)
C57B H57B 0.9500
C58B H58G 0.9800
C58B H58H 0.9800
C58B H58I 0.9800
Ni3 O2 1.928(3)
Ni3 N12 1.901(4)
Ni3 N13 1.839(4)
Ni3 N15 1.892(4)
Ni4 O2 1.894(3)
Ni4 N16 1.879(4)
Ni4 N18 1.865(3)
Ni4 N20 1.895(4)
O2 H2O 0.90(5)
N11 H11N 0.93(5)
N11 N12 1.416(6)
N11 C65 1.433(6)
N12 C71 1.372(6)
N13 C79 1.386(6)
N13 C82 1.345(7)
N14 N15 1.357(6)
N14 C83 1.336(6)
N15 C91 1.451(5)
N16 N17 1.313(5)
N16 C123 1.465(5)
N17 C115 1.375(5)
N18 C111 1.396(5)
N18 C114 1.371(5)
N19 N20 1.299(5)
N19 C103 1.365(5)
N20 C97 1.461(5)
C65 C66 1.393(6)
C65 C70 1.404(6)
C66 HB 0.9500
C66 C67 1.388(7)
C67 HC 0.9500
C67 C68 1.391(7)
C68 HD 0.9500
C68 C69 1.404(7)
C69 HE 0.9500
C69 C70 1.390(6)
C70 HF 0.9500
C71 C72 1.474(6)
C71 C79 1.391(7)
C72 C73 1.396(7)
C72 C77 1.374(7)
C73 HG 0.9500
C73 C74 1.393(6)
C74 HH 0.9500
C74 C75 1.407(7)
C75 C76 1.388(7)
C75 C78 1.508(6)
C76 HI 0.9500
C76 C77 1.399(7)
C77 HJ 0.9500
C78 HK 0.9800
C78 HL 0.9800
C78 HM 0.9800
C79 C80 1.427(7)
C80 HN 0.9500
C80 C81 1.384(7)
C81 HO 0.9500
C81 C82 1.442(7)
C82 C83 1.439(7)
C83 C84 1.499(8)
C84 C85 1.397(9)
C84 C89 1.391(8)
C85 HP 0.9500
C85 C86 1.401(9)
C86 HQ 0.9500
C86 C87 1.386(11)
C87 C88 1.380(11)
C87 C90 1.524(11)
C88 HR 0.9500
C88 C89 1.404(10)
C89 HS 0.9500
C90 HT 0.9800
C90 HU 0.9800
C90 HV 0.9800
C91 C92 1.392(7)
C91 C96 1.406(6)
C92 HW 0.9500
C92 C93 1.414(6)
C93 HX 0.9500
C93 C94 1.410(6)
C94 HY 0.9500
C94 C95 1.377(7)
C95 HZ 0.9500
C95 C96 1.401(6)
C96 H0AA 0.9500
C97 C98 1.392(6)
C97 C102 1.400(6)
C98 H1AA 0.9500
C98 C99 1.396(6)
C99 H2AA 0.9500
C99 C100 1.399(6)
C100 H3AA 0.9500
C100 C101 1.391(6)
C101 H4AA 0.9500
C101 C102 1.398(6)
C102 H5AA 0.9500
C103 C104 1.502(6)
C103 C111 1.380(6)
C104 C105 1.394(6)
C104 C109 1.406(6)
C105 H6AA 0.9500
C105 C106 1.403(6)
C106 H7AA 0.9500
C106 C107 1.410(6)
C107 C108 1.389(7)
C107 C110 1.523(7)
C108 H8AA 0.9500
C108 C109 1.391(6)
C109 H9AA 0.9500
C110 H0BA 0.9800
C110 H1BA 0.9800
C110 H2BA 0.9800
C111 C112 1.464(5)
C112 H3BA 0.9500
C112 C113 1.347(6)
C113 H4BA 0.9500
C113 C114 1.457(6)
C114 C115 1.394(6)
C115 C116 1.512(14)
C115 C1X 1.47(4)
C123 C124 1.381(7)
C123 C128 1.389(7)
C124 H5BA 0.9500
C124 C125 1.412(7)
C125 H6BA 0.9500
C125 C126 1.381(9)
C126 H7BA 0.9500
C126 C127 1.379(8)
C127 H8BA 0.9500
C127 C128 1.403(7)
C128 H9BA 0.9500
C116 C117 1.403(12)
C116 C121 1.405(12)
C117 H0CA 0.9500
C117 C118 1.402(9)
C118 H1CA 0.9500
C118 C119 1.393(12)
C119 C120 1.392(12)
C119 C122 1.51(2)
C120 H2CA 0.9500
C120 C121 1.406(9)
C121 H3CA 0.9500
C7X H4CA 0.9800
C7X H5CA 0.9800
C7X H6CA 0.9800
C7X C4X 1.51(2)
C1X C2X 1.406(13)
C1X C6X 1.406(13)
C2X H7CA 0.9500
C2X C3X 1.405(13)
C3X H8CA 0.9500
C3X C4X 1.406(13)
C4X C5X 1.406(13)
C5X H9CA 0.9500
C5X C6X 1.406(13)
C6X H0DA 0.9500
C122 H1DA 0.9800
C122 H2DA 0.9800
C122 H3DA 0.9800

loop_
_smtbx_masks_void_nr
_smtbx_masks_void_average_x
_smtbx_masks_void_average_y
_smtbx_masks_void_average_z
_smtbx_masks_void_volume
_smtbx_masks_void_count_electrons
1 0.500 0.000 0.500 1172.5 184.3
